data_2244067
loop_
_publ_author_name
'Kubono, Koji'
'Tani, Keita'
'Kashiwagi, Yukiyasu'
'Tani, Fumito'
'Matsumoto, Taisuke'

_publ_section_title
;
 Synthesis and crystal structure of
 <i>anti</i>-10-butyl-10,11,22,23-tetrahydro-9<i>H</i>,21<i>H</i>-5,8:15,12-bis(metheno)[1,5,11]triazacyclohexadecino[1,16-<i>a</i>:5,6-<i>a</i>']diindole
;
_journal_coeditor_code YK2167
_journal_issue 5
_journal_name_full 'Acta Crystallographica Section E'
_journal_page_first
;
;
_journal_paper_doi 10.1107/S2056989022003383
_journal_volume 78
_journal_year 2022
_chemical_formula_iupac 'C33 H33 N3'
_chemical_formula_moiety 'C33 H33 N3'
_chemical_formula_sum 'C33 H33 N3'
_chemical_formula_weight 471.64
_chemical_name_systematic
<i>anti</i>-10-Butyl-10,11,22,23-tetrahydro-9<i>H</i>,21<i>H</i>-5,8:15,12-bis(metheno)[1,5,11]triazacyclohexadecino[1,16-<i>a</i>:5,6-<i>a</i>']diindole
_space_group_crystal_system triclinic
_space_group_IT_number 2
_space_group_name_Hall '-P 1'
_space_group_name_H-M_alt 'P -1'
_atom_sites_solution_hydrogens geom
_atom_sites_solution_primary direct
_atom_sites_solution_secondary difmap
_cell_angle_alpha 79.988(3)
_cell_angle_beta 77.717(3)
_cell_angle_gamma 77.909(3)
_cell_formula_units_Z 2
_cell_length_a 7.9106(3)
_cell_length_b 10.4468(4)
_cell_length_c 15.5735(5)
_cell_measurement_reflns_used 9429
_cell_measurement_temperature 100
_cell_measurement_theta_max 74.84
_cell_measurement_theta_min 2.85
_cell_volume 1218.33(8)
_computing_cell_refinement
;
CrysAlisPro (Rigaku OD, 2022)
;
_computing_data_collection
;
CrysAlisPro (Rigaku OD, 2022)
;
_computing_data_reduction
;
CrysAlisPro (Rigaku OD, 2022)
;
_computing_molecular_graphics
;
CrystalStructure (Rigaku, 2019)
;
_computing_publication_material
;
CrystalStructure (Rigaku, 2019)
;
_computing_structure_refinement
;
<i>SHELXL2018/3</i> (Sheldrick, 2015<i>b</i>)
;
_computing_structure_solution
;
<i>SHELXT2018/2</i> (Sheldrick, 2015<i>a</i>)
;
_diffrn_ambient_temperature 100
_diffrn_detector_area_resol_mean 10.000
_diffrn_measured_fraction_theta_full 0.995
_diffrn_measured_fraction_theta_max 0.958
_diffrn_measurement_device_type 'Rigaku XtaLAB Synergy'
_diffrn_measurement_method \w
_diffrn_radiation_type 'Cu K\a'
_diffrn_radiation_wavelength 1.54184
_diffrn_reflns_av_R_equivalents 0.0275
_diffrn_reflns_av_unetI/netI 0.0297
_diffrn_reflns_limit_h_max 9
_diffrn_reflns_limit_h_min -9
_diffrn_reflns_limit_k_max 12
_diffrn_reflns_limit_k_min -12
_diffrn_reflns_limit_l_max 15
_diffrn_reflns_limit_l_min -19
_diffrn_reflns_number 14067
_diffrn_reflns_theta_full 67.684
_diffrn_reflns_theta_max 75.411
_diffrn_reflns_theta_min 2.931
_diffrn_standards_number 0
_exptl_absorpt_coefficient_mu 0.576
_exptl_absorpt_correction_T_max 0.972
_exptl_absorpt_correction_T_min 0.451
_exptl_absorpt_correction_type gaussian
_exptl_absorpt_process_details
;
(CrysAlisPro; Rigaku OD, 2022)
;
_exptl_crystal_colour colourless
_exptl_crystal_density_diffrn 1.286
_exptl_crystal_density_method 'not measured'
_exptl_crystal_description prism
_exptl_crystal_F_000 504.00
_exptl_crystal_size_max 0.403
_exptl_crystal_size_mid 0.128
_exptl_crystal_size_min 0.050
_refine_diff_density_max 0.48
_refine_diff_density_min -0.31
_refine_ls_extinction_method none
_refine_ls_goodness_of_fit_ref 1.050
_refine_ls_hydrogen_treatment constr
_refine_ls_number_parameters 326
_refine_ls_number_reflns 4827
_refine_ls_number_restraints 0
_refine_ls_R_factor_all 0.0479
_refine_ls_R_factor_gt 0.0442
_refine_ls_shift/su_max 0.000
_refine_ls_structure_factor_coef Fsqd
_refine_ls_weighting_details 'w = 1/[\s^2^(Fo^2^)+(0.0570P)^2^+0.6261P] where P=(Fo^2^+2Fc^2^)/3'
_refine_ls_weighting_scheme calc
_refine_ls_wR_factor_gt 0.1148
_refine_ls_wR_factor_ref 0.1180
_reflns_number_gt 4383
_reflns_number_total 4827
_reflns_threshold_expression F^2^>2.0\s(F^2^)
_cod_data_source_file yk2167sup1.cif
_cod_data_source_block I
_cod_database_code 2244067

loop_
_space_group_symop_id
_space_group_symop_operation_xyz
1 +X,+Y,+Z
2 -X,-Y,-Z

loop_
_atom_site_type_symbol
_atom_site_label
_atom_site_fract_x
_atom_site_fract_y
_atom_site_fract_z
_atom_site_U_iso_or_equiv
_atom_site_adp_type
_atom_site_calc_flag
_atom_site_occupancy
_atom_site_disorder_assembly
_atom_site_disorder_group
N N1 0.82658(15) 0.71805(11) 0.11798(7) 0.0171(2) Uani d 1 . .
N N2 1.15258(15) 0.47838(11) 0.18124(8) 0.0188(2) Uani d 1 . .
N N3 0.49011(15) 0.28118(11) 0.39375(7) 0.0177(2) Uani d 1 . .
C C4 0.71367(17) 0.63439(13) 0.16544(8) 0.0158(3) Uani d 1 . .
C C5 0.59504(17) 0.69870(13) 0.23257(9) 0.0160(3) Uani d 1 . .
C C6 0.48501(17) 0.62693(13) 0.29675(9) 0.0165(3) Uani d 1 . .
H H6 0.406279 0.668922 0.342939 0.020 Uiso calc 1 . .
C C7 0.49126(17) 0.49443(13) 0.29271(9) 0.0171(3) Uani d 1 . .
C C8 0.60034(18) 0.43601(13) 0.22033(9) 0.0178(3) Uani d 1 . .
H H8 0.596903 0.347337 0.215192 0.021 Uiso calc 1 . .
C C9 0.71166(17) 0.50366(13) 0.15691(9) 0.0175(3) Uani d 1 . .
H H9 0.784875 0.462725 0.108815 0.021 Uiso calc 1 . .
C C10 0.77834(17) 0.83775(13) 0.15155(9) 0.0173(3) Uani d 1 . .
C C11 0.63514(17) 0.82992(13) 0.22327(9) 0.0174(3) Uani d 1 . .
C C12 0.56582(18) 0.93710(13) 0.26950(9) 0.0190(3) Uani d 1 . .
H H12 0.470434 0.932256 0.317992 0.023 Uiso calc 1 . .
C C13 0.63778(19) 1.05200(14) 0.24394(10) 0.0222(3) Uani d 1 . .
H H13 0.592392 1.125523 0.275587 0.027 Uiso calc 1 . .
C C14 0.77841(18) 1.05906(13) 0.17086(10) 0.0213(3) Uani d 1 . .
H H14 0.824434 1.138552 0.153186 0.026 Uiso calc 1 . .
C C15 0.85017(18) 0.95296(14) 0.12471(9) 0.0207(3) Uani d 1 . .
H H15 0.945449 0.958064 0.076184 0.025 Uiso calc 1 . .
C C16 1.03369(17) 0.44294(13) 0.25712(9) 0.0174(3) Uani d 1 . .
C C17 1.02490(17) 0.30775(13) 0.26373(9) 0.0175(3) Uani d 1 . .
C C18 0.89825(17) 0.25347(13) 0.32861(9) 0.0180(3) Uani d 1 . .
H H18 0.890067 0.163128 0.332509 0.022 Uiso calc 1 . .
C C19 0.78436(17) 0.33257(14) 0.38739(9) 0.0184(3) Uani d 1 . .
C C20 0.80863(18) 0.46273(14) 0.38464(9) 0.0196(3) Uani d 1 . .
H H20 0.738393 0.513423 0.428779 0.024 Uiso calc 1 . .
C C21 0.93065(18) 0.52035(14) 0.32029(9) 0.0193(3) Uani d 1 . .
H H21 0.943592 0.609013 0.319239 0.023 Uiso calc 1 . .
C C22 1.22754(17) 0.36575(13) 0.14118(9) 0.0182(3) Uani d 1 . .
C C23 1.15213(17) 0.25666(13) 0.19060(9) 0.0171(3) Uani d 1 . .
C C24 1.20764(18) 0.13269(14) 0.16252(9) 0.0209(3) Uani d 1 . .
H H24 1.157845 0.059339 0.194712 0.025 Uiso calc 1 . .
C C25 1.33597(19) 0.11695(14) 0.08733(10) 0.0238(3) Uani d 1 . .
H H25 1.374559 0.032439 0.068095 0.029 Uiso calc 1 . .
C C26 1.40972(18) 0.22603(15) 0.03911(9) 0.0226(3) Uani d 1 . .
H H26 1.497276 0.213768 -0.012435 0.027 Uiso calc 1 . .
C C27 1.35725(18) 0.34962(14) 0.06532(9) 0.0211(3) Uani d 1 . .
H H27 1.407904 0.422325 0.032672 0.025 Uiso calc 1 . .
C C28 0.97116(17) 0.68287(14) 0.04623(9) 0.0186(3) Uani d 1 . .
H H28A 0.953335 0.746320 -0.007603 0.022 Uiso calc 1 . .
H H28B 0.966591 0.594228 0.033405 0.022 Uiso calc 1 . .
C C29 1.15445(18) 0.68108(14) 0.06399(9) 0.0197(3) Uani d 1 . .
H H29A 1.170947 0.773751 0.058267 0.024 Uiso calc 1 . .
H H29B 1.241895 0.639167 0.016749 0.024 Uiso calc 1 . .
C C30 1.19716(18) 0.61029(13) 0.15383(9) 0.0198(3) Uani d 1 . .
H H30A 1.324710 0.602970 0.151835 0.024 Uiso calc 1 . .
H H30B 1.134237 0.666442 0.199967 0.024 Uiso calc 1 . .
C C31 0.38822(17) 0.41067(13) 0.36585(9) 0.0188(3) Uani d 1 . .
H H31A 0.345645 0.459203 0.417797 0.023 Uiso calc 1 . .
H H31B 0.283955 0.397118 0.345283 0.023 Uiso calc 1 . .
C C32 0.62358(18) 0.28555(14) 0.44600(9) 0.0198(3) Uani d 1 . .
H H32A 0.659389 0.196276 0.477504 0.024 Uiso calc 1 . .
H H32B 0.571759 0.345842 0.491046 0.024 Uiso calc 1 . .
C C33 0.37437(18) 0.18555(13) 0.43519(9) 0.0205(3) Uani d 1 . .
H H33A 0.449751 0.099609 0.450472 0.025 Uiso calc 1 . .
H H33B 0.309815 0.173521 0.390086 0.025 Uiso calc 1 . .
C C34 0.23937(18) 0.21747(14) 0.51833(9) 0.0211(3) Uani d 1 . .
H H34A 0.301200 0.221478 0.566524 0.025 Uiso calc 1 . .
H H34B 0.165479 0.305036 0.505587 0.025 Uiso calc 1 . .
C C35 0.1226(2) 0.11267(15) 0.54839(11) 0.0270(3) Uani d 1 . .
H H35A 0.066395 0.106049 0.498681 0.032 Uiso calc 1 . .
H H35B 0.197237 0.026042 0.562874 0.032 Uiso calc 1 . .
C C36 -0.0194(2) 0.14142(16) 0.62842(12) 0.0321(4) Uani d 1 . .
H H36A -0.091006 0.228698 0.615574 0.039 Uiso calc 1 . .
H H36B 0.035182 0.140059 0.679530 0.039 Uiso calc 1 . .
H H36C -0.094333 0.074069 0.641870 0.039 Uiso calc 1 . .

loop_
_atom_site_aniso_label
_atom_site_aniso_U_11
_atom_site_aniso_U_22
_atom_site_aniso_U_33
_atom_site_aniso_U_12
_atom_site_aniso_U_13
_atom_site_aniso_U_23
N1 0.0183(5) 0.0162(5) 0.0162(5) -0.0042(4) -0.0001(4) -0.0030(4)
N2 0.0177(5) 0.0184(6) 0.0202(6) -0.0048(4) -0.0022(4) -0.0021(4)
N3 0.0188(6) 0.0163(5) 0.0176(6) -0.0054(4) -0.0021(4) 0.0000(4)
C4 0.0157(6) 0.0183(6) 0.0136(6) -0.0039(5) -0.0035(5) -0.0006(5)
C5 0.0163(6) 0.0163(6) 0.0158(6) -0.0020(5) -0.0044(5) -0.0023(5)
C6 0.0157(6) 0.0184(6) 0.0151(6) -0.0018(5) -0.0029(5) -0.0028(5)
C7 0.0161(6) 0.0192(6) 0.0165(6) -0.0035(5) -0.0054(5) -0.0001(5)
C8 0.0228(7) 0.0151(6) 0.0176(6) -0.0052(5) -0.0075(5) -0.0007(5)
C9 0.0196(6) 0.0177(6) 0.0153(6) -0.0024(5) -0.0032(5) -0.0040(5)
C10 0.0187(6) 0.0162(6) 0.0170(6) -0.0021(5) -0.0041(5) -0.0026(5)
C11 0.0181(6) 0.0182(6) 0.0157(6) -0.0037(5) -0.0042(5) -0.0002(5)
C12 0.0194(6) 0.0185(6) 0.0169(6) -0.0011(5) -0.0012(5) -0.0020(5)
C13 0.0261(7) 0.0159(6) 0.0242(7) -0.0030(5) -0.0027(6) -0.0053(5)
C14 0.0236(7) 0.0148(6) 0.0265(7) -0.0059(5) -0.0050(6) -0.0020(5)
C15 0.0216(7) 0.0195(7) 0.0203(7) -0.0061(5) -0.0016(5) -0.0004(5)
C16 0.0149(6) 0.0210(7) 0.0168(6) -0.0042(5) -0.0049(5) -0.0005(5)
C17 0.0166(6) 0.0181(6) 0.0178(6) -0.0011(5) -0.0054(5) -0.0024(5)
C18 0.0181(6) 0.0175(6) 0.0180(6) -0.0028(5) -0.0048(5) 0.0004(5)
C19 0.0178(6) 0.0223(7) 0.0152(6) -0.0027(5) -0.0054(5) -0.0005(5)
C20 0.0185(6) 0.0243(7) 0.0167(6) -0.0019(5) -0.0042(5) -0.0054(5)
C21 0.0201(6) 0.0194(7) 0.0201(7) -0.0033(5) -0.0061(5) -0.0043(5)
C22 0.0157(6) 0.0194(6) 0.0198(7) -0.0027(5) -0.0044(5) -0.0026(5)
C23 0.0146(6) 0.0207(7) 0.0164(6) -0.0037(5) -0.0032(5) -0.0022(5)
C24 0.0197(7) 0.0181(7) 0.0235(7) -0.0027(5) -0.0034(5) -0.0003(5)
C25 0.0217(7) 0.0212(7) 0.0262(7) 0.0001(5) -0.0021(6) -0.0050(6)
C26 0.0153(6) 0.0298(8) 0.0201(7) -0.0015(5) 0.0003(5) -0.0033(6)
C27 0.0162(6) 0.0260(7) 0.0209(7) -0.0070(5) -0.0021(5) 0.0002(5)
C28 0.0197(7) 0.0211(7) 0.0149(6) -0.0044(5) -0.0002(5) -0.0047(5)
C29 0.0188(6) 0.0195(6) 0.0197(7) -0.0048(5) -0.0003(5) -0.0022(5)
C30 0.0197(6) 0.0189(7) 0.0231(7) -0.0077(5) -0.0052(5) -0.0018(5)
C31 0.0176(6) 0.0185(6) 0.0196(7) -0.0032(5) -0.0031(5) -0.0009(5)
C32 0.0200(7) 0.0220(7) 0.0160(6) -0.0027(5) -0.0023(5) -0.0013(5)
C33 0.0231(7) 0.0166(6) 0.0212(7) -0.0061(5) -0.0005(5) -0.0020(5)
C34 0.0224(7) 0.0183(7) 0.0213(7) -0.0056(5) 0.0005(5) -0.0018(5)
C35 0.0272(7) 0.0226(7) 0.0292(8) -0.0096(6) 0.0018(6) -0.0006(6)
C36 0.0242(8) 0.0263(8) 0.0407(9) -0.0070(6) 0.0067(7) -0.0031(7)

loop_
_atom_type_symbol
_atom_type_description
_atom_type_scat_dispersion_real
_atom_type_scat_dispersion_imag
_atom_type_scat_source
C C 0.0181 0.0091
;
International Tables for Crystallography
(Vol. C, Tables 4.2.6.8 and 6.1.1.4)
;
H H 0.0000 0.0000
;
International Tables for Crystallography
(Vol. C, Table 6.1.1.4)
;
N N 0.0311 0.0180
;
International Tables for Crystallography
(Vol. C, Tables 4.2.6.8 and 6.1.1.4)
;

loop_
_geom_angle_atom_site_label_1
_geom_angle_atom_site_label_2
_geom_angle_atom_site_label_3
_geom_angle_site_symmetry_1
_geom_angle_site_symmetry_3
_geom_angle
_geom_angle_publ_flag
C10 N1 C4 . . 108.38(11) ?
C10 N1 C28 . . 126.84(11) ?
C4 N1 C28 . . 124.78(11) ?
C22 N2 C16 . . 108.10(11) ?
C22 N2 C30 . . 127.04(11) ?
C16 N2 C30 . . 124.72(11) ?
C31 N3 C33 . . 111.29(10) ?
C31 N3 C32 . . 114.56(11) ?
C33 N3 C32 . . 113.55(11) ?
N1 C4 C9 . . 129.49(12) ?
N1 C4 C5 . . 109.42(11) ?
C9 C4 C5 . . 121.02(12) ?
C6 C5 C4 . . 119.43(12) ?
C6 C5 C11 . . 133.58(12) ?
C4 C5 C11 . . 106.48(11) ?
C7 C6 C5 . . 119.85(12) ?
C7 C6 H6 . . 120.1 ?
C5 C6 H6 . . 120.1 ?
C6 C7 C8 . . 119.25(12) ?
C6 C7 C31 . . 121.17(12) ?
C8 C7 C31 . . 119.55(12) ?
C9 C8 C7 . . 122.01(12) ?
C9 C8 H8 . . 119.0 ?
C7 C8 H8 . . 119.0 ?
C8 C9 C4 . . 118.03(12) ?
C8 C9 H9 . . 121.0 ?
C4 C9 H9 . . 121.0 ?
N1 C10 C15 . . 129.63(12) ?
N1 C10 C11 . . 109.09(12) ?
C15 C10 C11 . . 121.29(12) ?
C12 C11 C10 . . 119.92(12) ?
C12 C11 C5 . . 133.47(13) ?
C10 C11 C5 . . 106.59(12) ?
C11 C12 C13 . . 119.27(13) ?
C11 C12 H12 . . 120.4 ?
C13 C12 H12 . . 120.4 ?
C12 C13 C14 . . 120.02(13) ?
C12 C13 H13 . . 120.0 ?
C14 C13 H13 . . 120.0 ?
C15 C14 C13 . . 121.47(13) ?
C15 C14 H14 . . 119.3 ?
C13 C14 H14 . . 119.3 ?
C14 C15 C10 . . 118.00(13) ?
C14 C15 H15 . . 121.0 ?
C10 C15 H15 . . 121.0 ?
N2 C16 C21 . . 129.47(13) ?
N2 C16 C17 . . 109.55(12) ?
C21 C16 C17 . . 120.97(12) ?
C18 C17 C16 . . 119.87(12) ?
C18 C17 C23 . . 133.27(13) ?
C16 C17 C23 . . 106.64(12) ?
C19 C18 C17 . . 119.56(13) ?
C19 C18 H18 . . 120.2 ?
C17 C18 H18 . . 120.2 ?
C18 C19 C20 . . 118.91(13) ?
C18 C19 C32 . . 120.73(12) ?
C20 C19 C32 . . 119.96(12) ?
C21 C20 C19 . . 122.81(13) ?
C21 C20 H20 . . 118.6 ?
C19 C20 H20 . . 118.6 ?
C20 C21 C16 . . 117.33(13) ?
C20 C21 H21 . . 121.3 ?
C16 C21 H21 . . 121.3 ?
N2 C22 C27 . . 129.80(13) ?
N2 C22 C23 . . 109.31(12) ?
C27 C22 C23 . . 120.88(13) ?
C24 C23 C22 . . 119.43(12) ?
C24 C23 C17 . . 134.27(13) ?
C22 C23 C17 . . 106.30(12) ?
C25 C24 C23 . . 119.59(13) ?
C25 C24 H24 . . 120.2 ?
C23 C24 H24 . . 120.2 ?
C24 C25 C26 . . 120.31(13) ?
C24 C25 H25 . . 119.8 ?
C26 C25 H25 . . 119.8 ?
C27 C26 C25 . . 121.32(13) ?
C27 C26 H26 . . 119.3 ?
C25 C26 H26 . . 119.3 ?
C26 C27 C22 . . 118.46(13) ?
C26 C27 H27 . . 120.8 ?
C22 C27 H27 . . 120.8 ?
N1 C28 C29 . . 115.26(11) ?
N1 C28 H28A . . 108.5 ?
C29 C28 H28A . . 108.5 ?
N1 C28 H28B . . 108.5 ?
C29 C28 H28B . . 108.5 ?
H28A C28 H28B . . 107.5 ?
C28 C29 C30 . . 117.30(11) ?
C28 C29 H29A . . 108.0 ?
C30 C29 H29A . . 108.0 ?
C28 C29 H29B . . 108.0 ?
C30 C29 H29B . . 108.0 ?
H29A C29 H29B . . 107.2 ?
N2 C30 C29 . . 116.16(11) ?
N2 C30 H30A . . 108.2 ?
C29 C30 H30A . . 108.2 ?
N2 C30 H30B . . 108.2 ?
C29 C30 H30B . . 108.2 ?
H30A C30 H30B . . 107.4 ?
N3 C31 C7 . . 113.67(11) ?
N3 C31 H31A . . 108.8 ?
C7 C31 H31A . . 108.8 ?
N3 C31 H31B . . 108.8 ?
C7 C31 H31B . . 108.8 ?
H31A C31 H31B . . 107.7 ?
N3 C32 C19 . . 111.50(11) ?
N3 C32 H32A . . 109.3 ?
C19 C32 H32A . . 109.3 ?
N3 C32 H32B . . 109.3 ?
C19 C32 H32B . . 109.3 ?
H32A C32 H32B . . 108.0 ?
N3 C33 C34 . . 117.93(11) ?
N3 C33 H33A . . 107.8 ?
C34 C33 H33A . . 107.8 ?
N3 C33 H33B . . 107.8 ?
C34 C33 H33B . . 107.8 ?
H33A C33 H33B . . 107.2 ?
C35 C34 C33 . . 110.75(12) ?
C35 C34 H34A . . 109.5 ?
C33 C34 H34A . . 109.5 ?
C35 C34 H34B . . 109.5 ?
C33 C34 H34B . . 109.5 ?
H34A C34 H34B . . 108.1 ?
C36 C35 C34 . . 113.48(13) ?
C36 C35 H35A . . 108.9 ?
C34 C35 H35A . . 108.9 ?
C36 C35 H35B . . 108.9 ?
C34 C35 H35B . . 108.9 ?
H35A C35 H35B . . 107.7 ?
C35 C36 H36A . . 109.5 ?
C35 C36 H36B . . 109.5 ?
H36A C36 H36B . . 109.5 ?
C35 C36 H36C . . 109.5 ?
H36A C36 H36C . . 109.5 ?
H36B C36 H36C . . 109.5 ?

loop_
_geom_bond_atom_site_label_1
_geom_bond_atom_site_label_2
_geom_bond_site_symmetry_2
_geom_bond_distance
_geom_bond_publ_flag
N1 C10 . 1.3875(17) ?
N1 C4 . 1.3891(17) ?
N1 C28 . 1.4542(17) ?
N2 C22 . 1.3895(18) ?
N2 C16 . 1.3925(17) ?
N2 C30 . 1.4630(17) ?
N3 C31 . 1.4684(17) ?
N3 C33 . 1.4698(17) ?
N3 C32 . 1.4756(17) ?
C4 C9 . 1.3986(18) ?
C4 C5 . 1.4098(18) ?
C5 C6 . 1.4005(18) ?
C5 C11 . 1.4472(18) ?
C6 C7 . 1.3866(19) ?
C6 H6 . 0.9500 ?
C7 C8 . 1.4115(19) ?
C7 C31 . 1.5115(18) ?
C8 C9 . 1.3778(19) ?
C8 H8 . 0.9500 ?
C9 H9 . 0.9500 ?
C10 C15 . 1.3988(19) ?
C10 C11 . 1.4164(18) ?
C11 C12 . 1.3884(19) ?
C12 C13 . 1.3954(19) ?
C12 H12 . 0.9500 ?
C13 C14 . 1.416(2) ?
C13 H13 . 0.9500 ?
C14 C15 . 1.381(2) ?
C14 H14 . 0.9500 ?
C15 H15 . 0.9500 ?
C16 C21 . 1.3948(19) ?
C16 C17 . 1.4133(19) ?
C17 C18 . 1.3980(19) ?
C17 C23 . 1.4468(18) ?
C18 C19 . 1.3902(19) ?
C18 H18 . 0.9500 ?
C19 C20 . 1.405(2) ?
C19 C32 . 1.5179(18) ?
C20 C21 . 1.3858(19) ?
C20 H20 . 0.9500 ?
C21 H21 . 0.9500 ?
C22 C27 . 1.3993(19) ?
C22 C23 . 1.4253(19) ?
C23 C24 . 1.3923(19) ?
C24 C25 . 1.386(2) ?
C24 H24 . 0.9500 ?
C25 C26 . 1.413(2) ?
C25 H25 . 0.9500 ?
C26 C27 . 1.376(2) ?
C26 H26 . 0.9500 ?
C27 H27 . 0.9500 ?
C28 C29 . 1.5286(19) ?
C28 H28A . 0.9900 ?
C28 H28B . 0.9900 ?
C29 C30 . 1.5347(19) ?
C29 H29A . 0.9900 ?
C29 H29B . 0.9900 ?
C30 H30A . 0.9900 ?
C30 H30B . 0.9900 ?
C31 H31A . 0.9900 ?
C31 H31B . 0.9900 ?
C32 H32A . 0.9900 ?
C32 H32B . 0.9900 ?
C33 C34 . 1.5299(19) ?
C33 H33A . 0.9900 ?
C33 H33B . 0.9900 ?
C34 C35 . 1.5271(19) ?
C34 H34A . 0.9900 ?
C34 H34B . 0.9900 ?
C35 C36 . 1.516(2) ?
C35 H35A . 0.9900 ?
C35 H35B . 0.9900 ?
C36 H36A . 0.9800 ?
C36 H36B . 0.9800 ?
C36 H36C . 0.9800 ?

loop_
_geom_hbond_atom_site_label_D
_geom_hbond_atom_site_label_H
_geom_hbond_atom_site_label_A
_geom_hbond_site_symmetry_D
_geom_hbond_site_symmetry_H
_geom_hbond_site_symmetry_A
_geom_hbond_distance_DH
_geom_hbond_distance_HA
_geom_hbond_distance_DA
_geom_hbond_angle_DHA
_geom_hbond_publ_flag
C13 H13 N3 . . 1_565 0.95 2.56 3.4858(18) 166 yes
C28 H28A Cg1 . . 2_765 0.99 2.72 3.4144(15) 128 yes
C30 H30A Cg2 . . 1_655 0.99 2.62 3.5224(16) 152 yes
C31 H31B Cg3 . . 1_456 0.99 2.83 3.7245(15) 150 yes
C36 H36B Cg4 . . 2_666 0.98 2.99 3.9151(18) 159 yes

loop_
_geom_torsion_atom_site_label_1
_geom_torsion_atom_site_label_2
_geom_torsion_atom_site_label_3
_geom_torsion_atom_site_label_4
_geom_torsion_site_symmetry_1
_geom_torsion_site_symmetry_2
_geom_torsion_site_symmetry_3
_geom_torsion_site_symmetry_4
_geom_torsion
_geom_torsion_publ_flag
C10 N1 C4 C9 . . . . -178.96(13) ?
C28 N1 C4 C9 . . . . 0.4(2) ?
C10 N1 C4 C5 . . . . -2.13(14) ?
C28 N1 C4 C5 . . . . 177.18(12) ?
N1 C4 C5 C6 . . . . -171.01(11) ?
C9 C4 C5 C6 . . . . 6.13(19) ?
N1 C4 C5 C11 . . . . 1.85(14) ?
C9 C4 C5 C11 . . . . 178.99(12) ?
C4 C5 C6 C7 . . . . -1.25(19) ?
C11 C5 C6 C7 . . . . -171.78(13) ?
C5 C6 C7 C8 . . . . -4.24(19) ?
C5 C6 C7 C31 . . . . 173.68(11) ?
C6 C7 C8 C9 . . . . 5.2(2) ?
C31 C7 C8 C9 . . . . -172.75(12) ?
C7 C8 C9 C4 . . . . -0.45(19) ?
N1 C4 C9 C8 . . . . 171.28(12) ?
C5 C4 C9 C8 . . . . -5.22(19) ?
C4 N1 C10 C15 . . . . -178.79(13) ?
C28 N1 C10 C15 . . . . 1.9(2) ?
C4 N1 C10 C11 . . . . 1.55(14) ?
C28 N1 C10 C11 . . . . -177.74(12) ?
N1 C10 C11 C12 . . . . 178.38(12) ?
C15 C10 C11 C12 . . . . -1.3(2) ?
N1 C10 C11 C5 . . . . -0.40(14) ?
C15 C10 C11 C5 . . . . 179.91(12) ?
C6 C5 C11 C12 . . . . -8.0(3) ?
C4 C5 C11 C12 . . . . -179.42(14) ?
C6 C5 C11 C10 . . . . 170.53(14) ?
C4 C5 C11 C10 . . . . -0.87(14) ?
C10 C11 C12 C13 . . . . 0.5(2) ?
C5 C11 C12 C13 . . . . 178.94(14) ?
C11 C12 C13 C14 . . . . 0.8(2) ?
C12 C13 C14 C15 . . . . -1.5(2) ?
C13 C14 C15 C10 . . . . 0.8(2) ?
N1 C10 C15 C14 . . . . -178.98(13) ?
C11 C10 C15 C14 . . . . 0.6(2) ?
C22 N2 C16 C21 . . . . 177.94(13) ?
C30 N2 C16 C21 . . . . 1.9(2) ?
C22 N2 C16 C17 . . . . -3.04(14) ?
C30 N2 C16 C17 . . . . -179.04(11) ?
N2 C16 C17 C18 . . . . -172.11(11) ?
C21 C16 C17 C18 . . . . 7.01(19) ?
N2 C16 C17 C23 . . . . 3.17(14) ?
C21 C16 C17 C23 . . . . -177.71(12) ?
C16 C17 C18 C19 . . . . -1.39(19) ?
C23 C17 C18 C19 . . . . -175.18(13) ?
C17 C18 C19 C20 . . . . -5.06(19) ?
C17 C18 C19 C32 . . . . 167.69(12) ?
C18 C19 C20 C21 . . . . 6.4(2) ?
C32 C19 C20 C21 . . . . -166.42(12) ?
C19 C20 C21 C16 . . . . -0.9(2) ?
N2 C16 C21 C20 . . . . 173.16(13) ?
C17 C16 C21 C20 . . . . -5.76(19) ?
C16 N2 C22 C27 . . . . -177.87(13) ?
C30 N2 C22 C27 . . . . -2.0(2) ?
C16 N2 C22 C23 . . . . 1.67(14) ?
C30 N2 C22 C23 . . . . 177.56(12) ?
N2 C22 C23 C24 . . . . 179.96(12) ?
C27 C22 C23 C24 . . . . -0.45(19) ?
N2 C22 C23 C17 . . . . 0.28(14) ?
C27 C22 C23 C17 . . . . 179.87(12) ?
C18 C17 C23 C24 . . . . -7.3(3) ?
C16 C17 C23 C24 . . . . 178.31(14) ?
C18 C17 C23 C22 . . . . 172.30(14) ?
C16 C17 C23 C22 . . . . -2.08(14) ?
C22 C23 C24 C25 . . . . 0.4(2) ?
C17 C23 C24 C25 . . . . 179.95(14) ?
C23 C24 C25 C26 . . . . -0.3(2) ?
C24 C25 C26 C27 . . . . 0.2(2) ?
C25 C26 C27 C22 . . . . -0.3(2) ?
N2 C22 C27 C26 . . . . 179.90(13) ?
C23 C22 C27 C26 . . . . 0.4(2) ?
C10 N1 C28 C29 . . . . 63.32(17) ?
C4 N1 C28 C29 . . . . -115.87(14) ?
N1 C28 C29 C30 . . . . 46.67(17) ?
C22 N2 C30 C29 . . . . 66.13(17) ?
C16 N2 C30 C29 . . . . -118.63(14) ?
C28 C29 C30 N2 . . . . 48.00(17) ?
C33 N3 C31 C7 . . . . -156.62(11) ?
C32 N3 C31 C7 . . . . 72.88(14) ?
C6 C7 C31 N3 . . . . -134.49(13) ?
C8 C7 C31 N3 . . . . 43.42(17) ?
C31 N3 C32 C19 . . . . -76.51(14) ?
C33 N3 C32 C19 . . . . 154.11(11) ?
C18 C19 C32 N3 . . . . -69.92(16) ?
C20 C19 C32 N3 . . . . 102.75(14) ?
C31 N3 C33 C34 . . . . -59.87(16) ?
C32 N3 C33 C34 . . . . 71.15(15) ?
N3 C33 C34 C35 . . . . 176.03(12) ?
C33 C34 C35 C36 . . . . -177.56(13) ?

_cod_database_fobs_code 2244067
